data_7119616
loop_
_publ_author_name
'Ramya Raghunathan'
'Elango Kumarasamy'
'Steffen Jockusch'
'Angel Ugrinov'
'J. Sivaguru'

_publ_section_title
;
 Engaging electronic effects for atropselective [5+2]-photocycloaddition
 of maleimides
;
_journal_name_full Chem.Commun.
_journal_page_first 8305
_journal_volume 52
_journal_year 2016
_chemical_absolute_configuration ad
_chemical_formula_moiety 'C15 H15 N O2'
_chemical_formula_sum 'C15 H15 N O2'
_chemical_formula_weight 241.28
_chemical_name_systematic
;
 ?
;
_space_group_crystal_system orthorhombic
_space_group_IT_number 19
_space_group_name_Hall 'P 2ac 2ab'
_space_group_name_H-M_alt 'P 21 21 21'
_symmetry_space_group_name_Hall 'P 2ac 2ab'
_symmetry_space_group_name_H-M 'P 21 21 21'
_atom_sites_solution_hydrogens geom
_atom_sites_solution_primary direct
_atom_sites_solution_secondary difmap
_audit_creation_date 2012-11-05
_audit_creation_method
;
  Olex2 1.2
  (compiled Oct 26 2012 17:06:22, GUI svn.r4371)
;
_audit_update_record
;
2016-03-22 deposited with the CCDC.
2016-05-23 downloaded from the CCDC.
;
_cell_angle_alpha 90.00
_cell_angle_beta 90.00
_cell_angle_gamma 90.00
_cell_formula_units_Z 4
_cell_length_a 7.9650(2)
_cell_length_b 9.5073(2)
_cell_length_c 16.0506(4)
_cell_measurement_reflns_used 6398
_cell_measurement_temperature 100
_cell_measurement_theta_max 69.14
_cell_measurement_theta_min 5.41
_cell_volume 1215.44(5)
_computing_data_reduction 'SAINT v7.68A (Bruker, 2009)'
_computing_molecular_graphics
;
O. V. Dolomanov, L. J. Bourhis, R. J. Gildea, J. A. K. Howard and H. Puschmann,
OLEX2: a complete structure solution, refinement and analysis program.
J. Appl. Cryst. (2009). 42, 339-341.
;
_computing_publication_material
;
O. V. Dolomanov, L. J. Bourhis, R. J. Gildea, J. A. K. Howard and H. Puschmann,
OLEX2: a complete structure solution, refinement and analysis program.
J. Appl. Cryst. (2009). 42, 339-341.
;
_computing_structure_refinement
;
XL, G.M. Sheldrick, Acta Cryst.
(2008). A64, 112-122
;
_computing_structure_solution
;
XS, G.M. Sheldrick, Acta Cryst.
(2008). A64, 112-122
;
_diffrn_ambient_temperature 100
_diffrn_measured_fraction_theta_full 0.975
_diffrn_measured_fraction_theta_max 0.975
_diffrn_measurement_device_type 'Bruker APEX-II CCD'
_diffrn_measurement_method '\f and \w scans'
_diffrn_radiation_monochromator graphite
_diffrn_radiation_type CuK\a
_diffrn_radiation_wavelength 1.54178
_diffrn_reflns_av_R_equivalents 0.0229
_diffrn_reflns_av_unetI/netI 0.0179
_diffrn_reflns_limit_h_max 9
_diffrn_reflns_limit_h_min -9
_diffrn_reflns_limit_k_max 11
_diffrn_reflns_limit_k_min -11
_diffrn_reflns_limit_l_max 18
_diffrn_reflns_limit_l_min -16
_diffrn_reflns_number 9006
_diffrn_reflns_theta_full 69.61
_diffrn_reflns_theta_max 69.61
_diffrn_reflns_theta_min 5.41
_diffrn_source 'fine-focus sealed tube'
_diffrn_standards_number 0
_exptl_absorpt_coefficient_mu 0.704
_exptl_absorpt_correction_T_max 0.7532
_exptl_absorpt_correction_T_min 0.6822
_exptl_absorpt_correction_type multi-scan
_exptl_absorpt_process_details
;
SADABS-2008/1 (Bruker,2008) was used for absorption correction.
wR2(int) was 0.0396 before and 0.0329 after correction.
The Ratio of minimum to maximum transmission is 0.9057.
The \l/2 correction factor is 0.0015.
;
_exptl_crystal_colour 'clear yellow'
_exptl_crystal_colour_lustre clear
_exptl_crystal_colour_primary yellow
_exptl_crystal_density_diffrn 1.319
_exptl_crystal_density_meas .
_exptl_crystal_density_method 'not measured'
_exptl_crystal_description chunk
_exptl_crystal_F_000 512
_exptl_crystal_size_max 0.218
_exptl_crystal_size_mid 0.2
_exptl_crystal_size_min 0.12
_refine_diff_density_max 0.185
_refine_diff_density_min -0.172
_refine_diff_density_rms 0.039
_refine_ls_abs_structure_details 'Flack H D (1983), Acta Cryst. A39, 876-881'
_refine_ls_abs_structure_Flack -0.06(19)
_refine_ls_extinction_method none
_refine_ls_goodness_of_fit_ref 1.068
_refine_ls_hydrogen_treatment constr
_refine_ls_matrix_type full
_refine_ls_number_parameters 165
_refine_ls_number_reflns 2206
_refine_ls_number_restraints 0
_refine_ls_restrained_S_all 1.068
_refine_ls_R_factor_all 0.0272
_refine_ls_R_factor_gt 0.0266
_refine_ls_shift/su_max 0.000
_refine_ls_shift/su_mean 0.000
_refine_ls_structure_factor_coef Fsqd
_refine_ls_weighting_details 'calc w=1/[\s^2^(Fo^2^)+(0.0335P)^2^+0.2706P] where P=(Fo^2^+2Fc^2^)/3'
_refine_ls_weighting_scheme calc
_refine_ls_wR_factor_gt 0.0656
_refine_ls_wR_factor_ref 0.0661
_reflns_number_gt 2165
_reflns_number_total 2206
_reflns_threshold_expression >2sigma(I)
_cod_data_source_file c6cc02962k2.cif
_cod_data_source_block 2b_PkB
_cod_database_code 7119616
_olex2_refinement_description
;
1. Fixed Uiso
 At 1.2 times of:
  H13 of C13, H3 of C3, {H15A,H15B} of C15, H11 of C11, {H10A,H10B} of C10,
  H8 of C8, H7 of C7
 At 1.5 times of:
  {H12A,H12B,H12C} of C12, {H1A,H1B,H1C} of C1
2.a Ternary CH refined with riding coordinates:
 C11(H11)
2.b Secondary CH2 refined with riding coordinates:
 C10(H10A,H10B), C15(H15A,H15B)
2.c Aromatic/amide H refined with riding coordinates:
 C3(H3), C7(H7), C8(H8), C13(H13)
2.d Idealised Me refined as rotating group:
 C1(H1A,H1B,H1C), C12(H12A,H12B,H12C)
;

loop_
_space_group_symop_id
_space_group_symop_operation_xyz
1 'x, y, z'
2 'x+1/2, -y+1/2, -z'
3 '-x, y+1/2, -z+1/2'
4 '-x+1/2, -y, z+1/2'

loop_
_atom_site_label
_atom_site_type_symbol
_atom_site_fract_x
_atom_site_fract_y
_atom_site_fract_z
_atom_site_U_iso_or_equiv
_atom_site_adp_type
_atom_site_occupancy
_atom_site_symmetry_multiplicity
_atom_site_calc_flag
_atom_site_refinement_flags
_atom_site_disorder_assembly
_atom_site_disorder_group
O1 O 1.11934(11) 0.22294(9) 0.21049(6) 0.0227(2) Uani 1 1 d . . .
O2 O 1.01583(12) -0.23706(10) 0.02340(5) 0.0259(2) Uani 1 1 d . . .
N1 N 0.89084(13) 0.11261(11) 0.15389(6) 0.0172(2) Uani 1 1 d . . .
C1 C 1.24924(16) -0.25363(13) 0.15040(8) 0.0216(3) Uani 1 1 d . . .
H1A H 1.3320 -0.2319 0.1937 0.032 Uiso 1 1 calc R . .
H1B H 1.3059 -0.2612 0.0964 0.032 Uiso 1 1 calc R . .
H1C H 1.1938 -0.3430 0.1635 0.032 Uiso 1 1 calc R . .
C2 C 1.12026(16) -0.13820(13) 0.14667(7) 0.0173(3) Uani 1 1 d . . .
C3 C 1.13906(15) -0.02122(14) 0.19269(8) 0.0184(3) Uani 1 1 d . . .
H3 H 1.2226 -0.0264 0.2348 0.022 Uiso 1 1 calc R . .
C4 C 1.04852(15) 0.11508(13) 0.18741(7) 0.0168(2) Uani 1 1 d . . .
C5 C 0.79140(15) 0.23065(13) 0.13127(7) 0.0173(3) Uani 1 1 d . . .
C6 C 0.84336(16) 0.35689(13) 0.09438(8) 0.0196(3) Uani 1 1 d . . .
C7 C 0.71603(17) 0.45427(14) 0.07741(8) 0.0235(3) Uani 1 1 d . . .
H7 H 0.7454 0.5421 0.0532 0.028 Uiso 1 1 calc R . .
C8 C 0.54762(17) 0.42702(14) 0.09473(9) 0.0252(3) Uani 1 1 d . . .
H8 H 0.4655 0.4974 0.0845 0.030 Uiso 1 1 calc R . .
C9 C 0.98311(16) -0.16566(12) 0.08424(8) 0.0188(3) Uani 1 1 d . . .
C10 C 0.80489(16) -0.11584(14) 0.09785(8) 0.0213(3) Uani 1 1 d . . .
H10A H 0.7643 -0.0719 0.0457 0.026 Uiso 1 1 calc R . .
H10B H 0.7333 -0.1989 0.1089 0.026 Uiso 1 1 calc R . .
C11 C 0.78204(15) -0.01213(13) 0.16818(8) 0.0178(3) Uani 1 1 d . . .
H11 H 0.8124 -0.0576 0.2223 0.021 Uiso 1 1 calc R . .
C12 C 1.02124(17) 0.38836(14) 0.06908(9) 0.0241(3) Uani 1 1 d . . .
H12A H 1.0861 0.4164 0.1182 0.036 Uiso 1 1 calc R . .
H12B H 1.0219 0.4650 0.0282 0.036 Uiso 1 1 calc R . .
H12C H 1.0717 0.3042 0.0443 0.036 Uiso 1 1 calc R . .
C13 C 0.49910(16) 0.29743(14) 0.12685(8) 0.0227(3) Uani 1 1 d . . .
H13 H 0.3841 0.2770 0.1369 0.027 Uiso 1 1 calc R . .
C14 C 0.62212(16) 0.19928(13) 0.14368(8) 0.0185(3) Uani 1 1 d . . .
C15 C 0.60274(16) 0.04946(14) 0.17368(8) 0.0195(3) Uani 1 1 d . . .
H15A H 0.5243 -0.0035 0.1376 0.023 Uiso 1 1 calc R . .
H15B H 0.5607 0.0469 0.2317 0.023 Uiso 1 1 calc R . .

loop_
_atom_site_aniso_label
_atom_site_aniso_U_11
_atom_site_aniso_U_22
_atom_site_aniso_U_33
_atom_site_aniso_U_23
_atom_site_aniso_U_13
_atom_site_aniso_U_12
O1 0.0202(4) 0.0203(5) 0.0274(5) -0.0058(4) -0.0002(4) -0.0024(4)
O2 0.0279(5) 0.0278(5) 0.0219(5) -0.0067(4) -0.0015(4) 0.0040(4)
N1 0.0168(5) 0.0147(5) 0.0200(5) 0.0004(4) 0.0012(4) -0.0008(4)
C1 0.0239(6) 0.0212(6) 0.0197(6) 0.0002(5) 0.0002(5) 0.0036(5)
C2 0.0182(6) 0.0183(6) 0.0156(6) 0.0033(5) 0.0024(5) 0.0009(5)
C3 0.0152(6) 0.0230(6) 0.0170(6) 0.0009(5) 0.0000(5) -0.0009(5)
C4 0.0166(5) 0.0192(6) 0.0145(6) -0.0024(5) 0.0024(4) -0.0011(5)
C5 0.0197(6) 0.0176(6) 0.0145(6) -0.0023(5) -0.0005(5) 0.0011(5)
C6 0.0257(6) 0.0177(6) 0.0154(6) -0.0019(5) 0.0012(5) -0.0002(5)
C7 0.0329(7) 0.0175(6) 0.0200(6) 0.0014(5) 0.0005(6) 0.0018(5)
C8 0.0294(7) 0.0235(6) 0.0228(7) -0.0004(5) -0.0019(6) 0.0096(5)
C9 0.0247(6) 0.0142(5) 0.0174(6) 0.0018(5) 0.0003(5) -0.0013(5)
C10 0.0191(6) 0.0202(6) 0.0245(7) -0.0033(5) -0.0024(5) -0.0026(5)
C11 0.0175(6) 0.0165(6) 0.0193(6) 0.0010(5) 0.0003(5) -0.0025(5)
C12 0.0284(7) 0.0194(6) 0.0246(7) 0.0014(5) 0.0048(6) -0.0024(6)
C13 0.0199(6) 0.0266(6) 0.0216(7) -0.0004(5) 0.0001(5) 0.0047(5)
C14 0.0199(6) 0.0205(6) 0.0151(6) -0.0012(5) 0.0016(5) 0.0007(5)
C15 0.0171(6) 0.0210(6) 0.0203(6) 0.0004(5) 0.0013(5) -0.0011(5)

loop_
_atom_type_symbol
_atom_type_description
_atom_type_scat_dispersion_real
_atom_type_scat_dispersion_imag
_atom_type_scat_source
C C 0.0181 0.0091 'International Tables Vol C Tables 4.2.6.8 and 6.1.1.4'
H H 0.0000 0.0000 'International Tables Vol C Tables 4.2.6.8 and 6.1.1.4'
N N 0.0311 0.0180 'International Tables Vol C Tables 4.2.6.8 and 6.1.1.4'
O O 0.0492 0.0322 'International Tables Vol C Tables 4.2.6.8 and 6.1.1.4'

loop_
_geom_angle_atom_site_label_1
_geom_angle_atom_site_label_2
_geom_angle_atom_site_label_3
_geom_angle
_geom_angle_site_symmetry_1
_geom_angle_site_symmetry_3
C4 N1 C5 126.82(11) . .
C4 N1 C11 119.25(10) . .
C5 N1 C11 110.16(9) . .
H1A C1 H1B 109.5 . .
H1A C1 H1C 109.5 . .
H1B C1 H1C 109.5 . .
C2 C1 H1A 109.5 . .
C2 C1 H1B 109.5 . .
C2 C1 H1C 109.5 . .
C1 C2 C9 113.30(10) . .
C3 C2 C1 120.39(11) . .
C3 C2 C9 126.19(11) . .
C2 C3 H3 115.2 . .
C2 C3 C4 129.55(11) . .
C4 C3 H3 115.2 . .
O1 C4 N1 123.75(12) . .
O1 C4 C3 119.24(11) . .
N1 C4 C3 116.97(11) . .
C6 C5 N1 128.32(11) . .
C14 C5 N1 109.48(11) . .
C14 C5 C6 121.93(11) . .
C5 C6 C12 124.25(11) . .
C7 C6 C5 115.78(11) . .
C7 C6 C12 119.89(12) . .
C6 C7 H7 118.8 . .
C8 C7 C6 122.36(12) . .
C8 C7 H7 118.8 . .
C7 C8 H8 119.8 . .
C13 C8 C7 120.40(12) . .
C13 C8 H8 119.8 . .
O2 C9 C2 118.38(11) . .
O2 C9 C10 119.43(11) . .
C2 C9 C10 122.06(11) . .
C9 C10 H10A 108.5 . .
C9 C10 H10B 108.5 . .
H10A C10 H10B 107.5 . .
C11 C10 C9 115.19(10) . .
C11 C10 H10A 108.5 . .
C11 C10 H10B 108.5 . .
N1 C11 C10 109.59(10) . .
N1 C11 H11 109.7 . .
N1 C11 C15 104.19(9) . .
C10 C11 H11 109.7 . .
C10 C11 C15 113.66(10) . .
C15 C11 H11 109.7 . .
C6 C12 H12A 109.5 . .
C6 C12 H12B 109.5 . .
C6 C12 H12C 109.5 . .
H12A C12 H12B 109.5 . .
H12A C12 H12C 109.5 . .
H12B C12 H12C 109.5 . .
C8 C13 H13 120.8 . .
C14 C13 C8 118.32(12) . .
C14 C13 H13 120.8 . .
C5 C14 C15 110.22(11) . .
C13 C14 C5 120.92(12) . .
C13 C14 C15 128.84(12) . .
C11 C15 H15A 110.9 . .
C11 C15 H15B 110.9 . .
C14 C15 C11 104.15(10) . .
C14 C15 H15A 110.9 . .
C14 C15 H15B 110.9 . .
H15A C15 H15B 108.9 . .

loop_
_geom_bond_atom_site_label_1
_geom_bond_atom_site_label_2
_geom_bond_distance
_geom_bond_site_symmetry_2
O1 C4 1.2276(15) .
O2 C9 1.2175(15) .
N1 C4 1.3666(16) .
N1 C5 1.4207(16) .
N1 C11 1.4866(15) .
C1 H1A 0.9800 .
C1 H1B 0.9800 .
C1 H1C 0.9800 .
C1 C2 1.5044(17) .
C2 C3 1.3434(18) .
C2 C9 1.5052(17) .
C3 H3 0.9500 .
C3 C4 1.4854(18) .
C5 C6 1.4008(17) .
C5 C14 1.3952(17) .
C6 C7 1.4000(18) .
C6 C12 1.5040(18) .
C7 H7 0.9500 .
C7 C8 1.394(2) .
C8 H8 0.9500 .
C8 C13 1.3904(19) .
C9 C10 1.5123(17) .
C10 H10A 0.9900 .
C10 H10B 0.9900 .
C10 C11 1.5099(17) .
C11 H11 1.0000 .
C11 C15 1.5461(17) .
C12 H12A 0.9800 .
C12 H12B 0.9800 .
C12 H12C 0.9800 .
C13 H13 0.9500 .
C13 C14 1.3798(18) .
C14 C15 1.5115(18) .
C15 H15A 0.9900 .
C15 H15B 0.9900 .
